data_7105903
loop_
_publ_author_name
'Ken Yamashita'
'Hisao Nishiyama'

_publ_section_title
;
 Activation of a water molecule under mild conditions by
 ruthenacyclopentatriene: mechanism of hydrative cyclization of diynes
;
_journal_name_full Chem.Commun.
_journal_page_first 1556
_journal_paper_doi 10.1039/c0cc04345a
_journal_volume 47
_journal_year 2011
_chemical_formula_sum 'C28 H30 O2 Ru'
_chemical_formula_weight 499.59
_chemical_name_systematic
;
?
;
_space_group_IT_number 14
_symmetry_cell_setting monoclinic
_symmetry_space_group_name_Hall '-P 2yn'
_symmetry_space_group_name_H-M 'P 1 21/n 1'
_atom_sites_solution_hydrogens geom
_atom_sites_solution_primary direct
_atom_sites_solution_secondary difmap
_audit_creation_method SHELXL-97
_cell_angle_alpha 90.00
_cell_angle_beta 93.401(2)
_cell_angle_gamma 90.00
_cell_formula_units_Z 4
_cell_length_a 8.2716(8)
_cell_length_b 23.868(2)
_cell_length_c 11.4379(11)
_cell_measurement_reflns_used 6649
_cell_measurement_temperature 153(2)
_cell_measurement_theta_max 28.20
_cell_measurement_theta_min 2.47
_cell_volume 2254.2(4)
_computing_cell_refinement 'Bruker SMART'
_computing_data_collection 'Bruker SMART'
_computing_data_reduction 'Bruker SAINT'
_computing_molecular_graphics 'Bruker SHELXTL'
_computing_publication_material 'Bruker SHELXTL'
_computing_structure_refinement 'SHELXL-97 (Sheldrick, 1997)'
_computing_structure_solution 'SHELXS-97 (Sheldrick, 1990)'
_diffrn_ambient_temperature 153(2)
_diffrn_measured_fraction_theta_full 0.997
_diffrn_measured_fraction_theta_max 0.997
_diffrn_measurement_device_type 'CCD area detector'
_diffrn_measurement_method 'phi and omega scans'
_diffrn_radiation_monochromator graphite
_diffrn_radiation_source 'fine-focus sealed tube'
_diffrn_radiation_type MoK\a
_diffrn_radiation_wavelength 0.71073
_diffrn_reflns_av_R_equivalents 0.0312
_diffrn_reflns_av_sigmaI/netI 0.0357
_diffrn_reflns_limit_h_max 11
_diffrn_reflns_limit_h_min -8
_diffrn_reflns_limit_k_max 31
_diffrn_reflns_limit_k_min -31
_diffrn_reflns_limit_l_max 12
_diffrn_reflns_limit_l_min -15
_diffrn_reflns_number 16230
_diffrn_reflns_theta_full 28.30
_diffrn_reflns_theta_max 28.30
_diffrn_reflns_theta_min 1.71
_exptl_absorpt_coefficient_mu 0.718
_exptl_absorpt_correction_T_max 1.000000
_exptl_absorpt_correction_T_min 0.799653
_exptl_absorpt_correction_type empirical
_exptl_crystal_colour Orange
_exptl_crystal_density_diffrn 1.472
_exptl_crystal_density_meas 0
_exptl_crystal_density_method 'not measured'
_exptl_crystal_description Prism
_exptl_crystal_F_000 1032
_exptl_crystal_size_max 0.50
_exptl_crystal_size_mid 0.30
_exptl_crystal_size_min 0.30
_refine_diff_density_max 5.061
_refine_diff_density_min -1.023
_refine_diff_density_rms 0.141
_refine_ls_extinction_method none
_refine_ls_goodness_of_fit_ref 1.106
_refine_ls_hydrogen_treatment mixed
_refine_ls_matrix_type full
_refine_ls_number_parameters 285
_refine_ls_number_reflns 5576
_refine_ls_number_restraints 0
_refine_ls_restrained_S_all 1.106
_refine_ls_R_factor_all 0.0657
_refine_ls_R_factor_gt 0.0554
_refine_ls_shift/su_max 0.001
_refine_ls_shift/su_mean 0.000
_refine_ls_structure_factor_coef Fsqd
_refine_ls_weighting_details 'calc w=1/[\s^2^(Fo^2^)+(0.0722P)^2^+7.4963P] where P=(Fo^2^+2Fc^2^)/3'
_refine_ls_weighting_scheme calc
_refine_ls_wR_factor_gt 0.1451
_refine_ls_wR_factor_ref 0.1514
_reflns_number_gt 4709
_reflns_number_total 5576
_reflns_threshold_expression >2sigma(I)
_cod_data_source_file C0CC04345A.TXT
_cod_data_source_block ky51
_cod_depositor_comments
;
The following automatic conversions were performed:

'_symmetry_cell_setting' value 'Monoclinic' changed to 'monoclinic'
according to the built-in table from CIF Core dictionary named
'cif_core.dic' version 2.4.1 from 2010-06-29.

Automatic conversion script
Id: cif_fix_values 1646 2011-03-28 12:23:43Z adriana 
;
_cod_original_cell_volume 2254.1(4)
_cod_original_sg_symbol_H-M P2(1)/n
_cod_database_code 7105903

loop_
_symmetry_equiv_pos_as_xyz
'x, y, z'
'-x+1/2, y+1/2, -z+1/2'
'-x, -y, -z'
'x-1/2, -y-1/2, z-1/2'

loop_
_atom_site_label
_atom_site_type_symbol
_atom_site_fract_x
_atom_site_fract_y
_atom_site_fract_z
_atom_site_U_iso_or_equiv
_atom_site_adp_type
_atom_site_occupancy
_atom_site_symmetry_multiplicity
_atom_site_calc_flag
_atom_site_refinement_flags
_atom_site_disorder_assembly
_atom_site_disorder_group
Ru1 Ru 0.26364(4) 0.144669(12) 0.81637(3) 0.01888(12) Uani 1 1 d . . .
C6 C 0.2141(8) 0.1559(3) 0.5265(5) 0.0535(15) Uani 1 1 d . . .
H6A H 0.1427 0.1884 0.5339 0.080 Uiso 1 1 calc R . .
H6B H 0.1488 0.1217 0.5194 0.080 Uiso 1 1 calc R . .
H6C H 0.2760 0.1603 0.4566 0.080 Uiso 1 1 calc R . .
C5 C 0.3908(6) 0.19848(18) 0.6981(4) 0.0294(9) Uani 1 1 d . . .
C14 C 0.1384(5) 0.20223(17) 0.9358(4) 0.0252(8) Uani 1 1 d . . .
H14 H 0.0629 0.1932 0.8729 0.030 Uiso 1 1 calc R . .
C1 C 0.3293(5) 0.15200(19) 0.6337(4) 0.0278(9) Uani 1 1 d . . .
C17 C 0.0721(5) 0.02168(17) 0.8263(4) 0.0232(8) Uani 1 1 d . . .
C13 C 0.2119(5) 0.15670(18) 1.0003(4) 0.0247(8) Uani 1 1 d . . .
C16 C 0.3387(6) 0.1575(2) 1.0997(4) 0.0317(9) Uani 1 1 d . . .
H16A H 0.4217 0.1863 1.0858 0.038 Uiso 1 1 calc R . .
H16B H 0.2890 0.1664 1.1741 0.038 Uiso 1 1 calc R . .
O1 O 0.4102(5) 0.10345(16) 1.1056(3) 0.0435(9) Uani 1 1 d . . .
C23 C 0.1705(5) 0.26308(18) 0.9592(4) 0.0289(9) Uani 1 1 d . . .
C3 C 0.5044(6) 0.1178(2) 0.7786(4) 0.0356(11) Uani 1 1 d . . .
C12 C 0.1880(5) 0.09876(17) 0.9689(4) 0.0244(8) Uani 1 1 d . . .
C11 C 0.0903(5) 0.08021(16) 0.8700(4) 0.0231(8) Uani 1 1 d . . .
C24 C 0.0991(6) 0.30061(19) 0.8787(5) 0.0347(10) Uani 1 1 d . . .
H24 H 0.0353 0.2867 0.8132 0.042 Uiso 1 1 calc R . .
C4 C 0.5010(6) 0.1767(2) 0.7887(4) 0.0357(11) Uani 1 1 d . . .
C25 C 0.1195(7) 0.3581(2) 0.8922(5) 0.0423(12) Uani 1 1 d . . .
H25 H 0.0716 0.3831 0.8355 0.051 Uiso 1 1 calc R . .
C10 C 0.3587(8) 0.2587(2) 0.6711(6) 0.0501(15) Uani 1 1 d . . .
H10A H 0.4367 0.2722 0.6164 0.075 Uiso 1 1 calc R . .
H10B H 0.3697 0.2806 0.7436 0.075 Uiso 1 1 calc R . .
H10C H 0.2486 0.2629 0.6356 0.075 Uiso 1 1 calc R . .
C18 C -0.0126(6) 0.0137(2) 0.7193(4) 0.0370(11) Uani 1 1 d . . .
H18 H -0.0551 0.0452 0.6773 0.044 Uiso 1 1 calc R . .
C21 C 0.1034(7) -0.07900(19) 0.8393(5) 0.0390(11) Uani 1 1 d . . .
H21 H 0.1429 -0.1109 0.8816 0.047 Uiso 1 1 calc R . .
C22 C 0.1276(6) -0.02563(19) 0.8867(4) 0.0326(10) Uani 1 1 d . . .
H22 H 0.1829 -0.0216 0.9614 0.039 Uiso 1 1 calc R . .
C2 C 0.3990(6) 0.10249(18) 0.6816(4) 0.0304(9) Uani 1 1 d . . .
C15 C 0.3010(6) 0.06452(19) 1.0488(4) 0.0316(9) Uani 1 1 d . . .
H15A H 0.2396 0.0441 1.1071 0.038 Uiso 1 1 calc R . .
H15B H 0.3607 0.0370 1.0032 0.038 Uiso 1 1 calc R . .
C27 C 0.2777(6) 0.3427(2) 1.0703(5) 0.0384(11) Uani 1 1 d . . .
H27 H 0.3389 0.3571 1.1365 0.046 Uiso 1 1 calc R . .
C28 C 0.2576(6) 0.2847(2) 1.0569(4) 0.0338(10) Uani 1 1 d . . .
H28 H 0.3038 0.2600 1.1148 0.041 Uiso 1 1 calc R . .
C9 C 0.6052(8) 0.2119(4) 0.8730(6) 0.066(2) Uani 1 1 d . . .
H9A H 0.6418 0.1891 0.9407 0.100 Uiso 1 1 calc R . .
H9B H 0.5421 0.2438 0.8993 0.100 Uiso 1 1 calc R . .
H9C H 0.6995 0.2257 0.8336 0.100 Uiso 1 1 calc R . .
C26 C 0.2092(7) 0.3789(2) 0.9879(5) 0.0419(12) Uani 1 1 d . . .
H26 H 0.2238 0.4181 0.9970 0.050 Uiso 1 1 calc R . .
C8 C 0.6119(8) 0.0784(3) 0.8499(6) 0.067(2) Uani 1 1 d . . .
H8A H 0.7159 0.0748 0.8138 0.101 Uiso 1 1 calc R . .
H8B H 0.5599 0.0416 0.8529 0.101 Uiso 1 1 calc R . .
H8C H 0.6301 0.0932 0.9296 0.101 Uiso 1 1 calc R . .
C20 C 0.0229(7) -0.0858(2) 0.7319(5) 0.0383(11) Uani 1 1 d . . .
H20 H 0.0081 -0.1221 0.6989 0.046 Uiso 1 1 calc R . .
C19 C -0.0363(7) -0.0391(2) 0.6728(5) 0.0447(13) Uani 1 1 d . . .
H19 H -0.0941 -0.0434 0.5990 0.054 Uiso 1 1 calc R . .
C7 C 0.3731(8) 0.0445(2) 0.6310(6) 0.0542(16) Uani 1 1 d . . .
H7A H 0.3839 0.0167 0.6940 0.081 Uiso 1 1 calc R . .
H7B H 0.4542 0.0371 0.5738 0.081 Uiso 1 1 calc R . .
H7C H 0.2644 0.0421 0.5922 0.081 Uiso 1 1 calc R . .
O2 O 0.0116(6) 0.1193(2) 0.8072(4) 0.0617(12) Uani 1 1 d . . .

loop_
_atom_site_aniso_label
_atom_site_aniso_U_11
_atom_site_aniso_U_22
_atom_site_aniso_U_33
_atom_site_aniso_U_23
_atom_site_aniso_U_13
_atom_site_aniso_U_12
Ru1 0.01794(17) 0.01905(17) 0.01953(17) -0.00004(11) 0.00006(11) -0.00020(11)
C6 0.058(4) 0.077(4) 0.025(3) 0.005(3) 0.000(2) 0.000(3)
C5 0.035(2) 0.024(2) 0.031(2) 0.0023(17) 0.0150(18) 0.0016(17)
C14 0.0219(19) 0.0259(19) 0.028(2) -0.0056(16) 0.0026(16) -0.0003(15)
C1 0.023(2) 0.038(2) 0.023(2) -0.0010(17) 0.0060(16) 0.0003(17)
C17 0.0226(19) 0.0220(18) 0.0254(19) 0.0001(15) 0.0044(15) -0.0009(15)
C13 0.025(2) 0.028(2) 0.0206(18) -0.0019(15) 0.0029(15) -0.0023(16)
C16 0.030(2) 0.041(2) 0.024(2) -0.0009(18) 0.0005(17) -0.0016(19)
O1 0.044(2) 0.0416(19) 0.042(2) -0.0007(16) -0.0195(16) 0.0010(16)
C23 0.030(2) 0.026(2) 0.032(2) -0.0075(17) 0.0105(17) -0.0020(17)
C3 0.025(2) 0.042(3) 0.041(3) 0.016(2) 0.0092(19) 0.0074(19)
C12 0.025(2) 0.026(2) 0.0224(18) 0.0020(15) 0.0022(15) -0.0017(16)
C11 0.0215(19) 0.0210(18) 0.0267(19) 0.0045(15) 0.0009(15) -0.0015(14)
C24 0.035(2) 0.028(2) 0.042(3) -0.0062(19) 0.006(2) 0.0048(18)
C4 0.025(2) 0.054(3) 0.028(2) -0.007(2) 0.0061(17) -0.012(2)
C25 0.045(3) 0.030(2) 0.053(3) -0.002(2) 0.012(2) 0.006(2)
C10 0.067(4) 0.026(2) 0.061(4) 0.005(2) 0.034(3) 0.002(2)
C18 0.047(3) 0.026(2) 0.037(2) 0.0012(19) -0.010(2) -0.004(2)
C21 0.050(3) 0.023(2) 0.044(3) 0.0007(19) 0.000(2) 0.004(2)
C22 0.037(3) 0.027(2) 0.033(2) 0.0009(18) -0.0035(19) 0.0003(18)
C2 0.030(2) 0.026(2) 0.037(2) -0.0011(18) 0.0156(18) 0.0000(17)
C15 0.036(2) 0.032(2) 0.026(2) 0.0041(17) -0.0040(17) -0.0002(19)
C27 0.040(3) 0.034(2) 0.042(3) -0.015(2) 0.011(2) -0.011(2)
C28 0.039(3) 0.030(2) 0.033(2) -0.0071(18) 0.0072(19) -0.0050(19)
C9 0.046(3) 0.107(6) 0.047(3) -0.023(4) 0.006(3) -0.039(4)
C26 0.043(3) 0.025(2) 0.060(3) -0.011(2) 0.024(3) -0.007(2)
C8 0.039(3) 0.096(5) 0.068(4) 0.039(4) 0.015(3) 0.032(3)
C20 0.048(3) 0.025(2) 0.043(3) -0.0099(19) 0.007(2) -0.003(2)
C19 0.059(3) 0.036(3) 0.038(3) -0.007(2) -0.011(2) -0.005(2)
C7 0.071(4) 0.029(2) 0.066(4) -0.013(3) 0.034(3) -0.002(3)
O2 0.062(3) 0.056(3) 0.066(3) 0.004(2) -0.004(2) 0.002(2)

loop_
_atom_type_symbol
_atom_type_description
_atom_type_scat_dispersion_real
_atom_type_scat_dispersion_imag
_atom_type_scat_source
C C 0.0033 0.0016 'International Tables Vol C Tables 4.2.6.8 and 6.1.1.4'
H H 0.0000 0.0000 'International Tables Vol C Tables 4.2.6.8 and 6.1.1.4'
O O 0.0106 0.0060 'International Tables Vol C Tables 4.2.6.8 and 6.1.1.4'
Ru Ru -1.2594 0.8363 'International Tables Vol C Tables 4.2.6.8 and 6.1.1.4'

loop_
_geom_angle_atom_site_label_1
_geom_angle_atom_site_label_2
_geom_angle_atom_site_label_3
_geom_angle
_geom_angle_site_symmetry_1
_geom_angle_site_symmetry_3
_geom_angle_publ_flag
C4 Ru1 C3 38.2(2) . . ?
C4 Ru1 O2 167.76(19) . . ?
C3 Ru1 O2 143.4(2) . . ?
C4 Ru1 C5 38.74(19) . . ?
C3 Ru1 C5 64.29(17) . . ?
O2 Ru1 C5 129.23(18) . . ?
C4 Ru1 C12 127.19(17) . . ?
C3 Ru1 C12 108.81(17) . . ?
O2 Ru1 C12 65.04(17) . . ?
C5 Ru1 C12 164.40(17) . . ?
C4 Ru1 C13 109.11(17) . . ?
C3 Ru1 C13 117.77(18) . . ?
O2 Ru1 C13 80.86(17) . . ?
C5 Ru1 C13 130.35(16) . . ?
C12 Ru1 C13 38.43(15) . . ?
C4 Ru1 C1 63.38(17) . . ?
C3 Ru1 C1 63.30(17) . . ?
O2 Ru1 C1 105.49(18) . . ?
C5 Ru1 C1 37.59(17) . . ?
C12 Ru1 C1 154.01(16) . . ?
C13 Ru1 C1 167.54(17) . . ?
C4 Ru1 C2 63.40(18) . . ?
C3 Ru1 C2 37.93(19) . . ?
O2 Ru1 C2 111.45(18) . . ?
C5 Ru1 C2 63.32(16) . . ?
C12 Ru1 C2 120.79(17) . . ?
C13 Ru1 C2 150.32(17) . . ?
C1 Ru1 C2 37.43(16) . . ?
C4 Ru1 C11 154.26(18) . . ?
C3 Ru1 C11 117.99(17) . . ?
O2 Ru1 C11 35.17(16) . . ?
C5 Ru1 C11 157.71(17) . . ?
C12 Ru1 C11 37.70(15) . . ?
C13 Ru1 C11 70.02(16) . . ?
C1 Ru1 C11 121.30(16) . . ?
C2 Ru1 C11 103.94(16) . . ?
C4 Ru1 C14 109.40(17) . . ?
C3 Ru1 C14 140.42(19) . . ?
O2 Ru1 C14 73.87(17) . . ?
C5 Ru1 C14 105.97(16) . . ?
C12 Ru1 C14 69.80(16) . . ?
C13 Ru1 C14 37.65(16) . . ?
C1 Ru1 C14 133.01(16) . . ?
C2 Ru1 C14 169.24(16) . . ?
C11 Ru1 C14 85.78(15) . . ?
C1 C5 C4 106.6(4) . . ?
C1 C5 C10 126.6(5) . . ?
C4 C5 C10 126.6(5) . . ?
C1 C5 Ru1 71.9(2) . . ?
C4 C5 Ru1 69.4(2) . . ?
C10 C5 Ru1 127.6(3) . . ?
C13 C14 C23 125.5(4) . . ?
C13 C14 Ru1 69.5(2) . . ?
C23 C14 Ru1 128.4(3) . . ?
C5 C1 C2 109.2(4) . . ?
C5 C1 C6 124.5(5) . . ?
C2 C1 C6 126.2(5) . . ?
C5 C1 Ru1 70.6(2) . . ?
C2 C1 Ru1 71.5(2) . . ?
C6 C1 Ru1 126.7(4) . . ?
C18 C17 C22 117.5(4) . . ?
C18 C17 C11 117.5(4) . . ?
C22 C17 C11 125.0(4) . . ?
C14 C13 C12 123.7(4) . . ?
C14 C13 C16 129.6(4) . . ?
C12 C13 C16 106.3(4) . . ?
C14 C13 Ru1 72.9(2) . . ?
C12 C13 Ru1 70.5(2) . . ?
C16 C13 Ru1 124.2(3) . . ?
O1 C16 C13 107.1(4) . . ?
C16 O1 C15 108.7(4) . . ?
C24 C23 C28 118.1(4) . . ?
C24 C23 C14 116.3(4) . . ?
C28 C23 C14 125.5(4) . . ?
C4 C3 C2 107.9(4) . . ?
C4 C3 C8 126.4(6) . . ?
C2 C3 C8 125.5(5) . . ?
C4 C3 Ru1 70.4(3) . . ?
C2 C3 Ru1 72.6(3) . . ?
C8 C3 Ru1 126.9(4) . . ?
C11 C12 C13 124.1(4) . . ?
C11 C12 C15 128.0(4) . . ?
C13 C12 C15 107.3(4) . . ?
C11 C12 Ru1 72.4(2) . . ?
C13 C12 Ru1 71.0(2) . . ?
C15 C12 Ru1 124.0(3) . . ?
O2 C11 C12 116.8(4) . . ?
O2 C11 C17 116.2(4) . . ?
C12 C11 C17 126.9(4) . . ?
O2 C11 Ru1 70.5(3) . . ?
C12 C11 Ru1 69.9(2) . . ?
C17 C11 Ru1 127.8(3) . . ?
C25 C24 C23 121.2(5) . . ?
C3 C4 C5 108.5(4) . . ?
C3 C4 C9 126.4(5) . . ?
C5 C4 C9 125.0(5) . . ?
C3 C4 Ru1 71.4(3) . . ?
C5 C4 Ru1 71.8(3) . . ?
C9 C4 Ru1 126.6(4) . . ?
C26 C25 C24 120.0(5) . . ?
C19 C18 C17 121.4(5) . . ?
C20 C21 C22 120.5(5) . . ?
C17 C22 C21 120.9(4) . . ?
C1 C2 C3 107.8(4) . . ?
C1 C2 C7 124.9(5) . . ?
C3 C2 C7 127.1(5) . . ?
C1 C2 Ru1 71.1(2) . . ?
C3 C2 Ru1 69.4(3) . . ?
C7 C2 Ru1 128.4(3) . . ?
O1 C15 C12 106.0(4) . . ?
C26 C27 C28 120.2(5) . . ?
C23 C28 C27 120.4(5) . . ?
C27 C26 C25 120.0(5) . . ?
C21 C20 C19 118.8(4) . . ?
C18 C19 C20 120.8(5) . . ?
C11 O2 Ru1 74.4(3) . . ?

loop_
_geom_bond_atom_site_label_1
_geom_bond_atom_site_label_2
_geom_bond_distance
_geom_bond_site_symmetry_2
_geom_bond_publ_flag
Ru1 C4 2.148(5) . ?
Ru1 C3 2.160(5) . ?
Ru1 O2 2.167(5) . ?
Ru1 C5 2.180(4) . ?
Ru1 C12 2.183(4) . ?
Ru1 C13 2.190(4) . ?
Ru1 C1 2.197(4) . ?
Ru1 C2 2.202(4) . ?
Ru1 C11 2.215(4) . ?
Ru1 C14 2.235(4) . ?
C6 C1 1.510(7) . ?
C5 C1 1.410(6) . ?
C5 C4 1.436(7) . ?
C5 C10 1.491(6) . ?
C14 C13 1.428(6) . ?
C14 C23 1.498(6) . ?
C1 C2 1.411(6) . ?
C17 C18 1.387(6) . ?
C17 C22 1.387(6) . ?
C17 C11 1.488(5) . ?
C13 C12 1.439(6) . ?
C13 C16 1.501(6) . ?
C16 O1 1.419(6) . ?
O1 C15 1.425(6) . ?
C23 C24 1.391(7) . ?
C23 C28 1.392(6) . ?
C3 C4 1.410(8) . ?
C3 C2 1.418(7) . ?
C3 C8 1.501(7) . ?
C12 C11 1.421(6) . ?
C12 C15 1.509(6) . ?
C11 O2 1.325(6) . ?
C24 C25 1.391(7) . ?
C4 C9 1.510(7) . ?
C25 C26 1.377(8) . ?
C18 C19 1.377(7) . ?
C21 C20 1.371(7) . ?
C21 C22 1.394(6) . ?
C2 C7 1.511(7) . ?
C27 C26 1.374(8) . ?
C27 C28 1.402(7) . ?
C20 C19 1.379(7) . ?
